data_2202321
loop_
_publ_author_name
'Winkler, Torsten'
'Herges, Rainer'
'Jones, Peter G.'
'Dix, Ina'

_publ_section_title
;A tetrakis(secondary amide) derivative of quadricyclane:
 3-isopropylidenetetracyclo[3.2.0.0^2,7^.0^4,6^]heptane-1,5,6,7-tetracarboxylic
 acid tetrakis(cyclohexylamide)
;
_journal_issue 8
_journal_name_full 'Acta Crystallographica Section E'
_journal_page_first o1098
_journal_page_last o1100
_journal_paper_doi 10.1107/S1600536803013692
_journal_volume 59
_journal_year 2003
_chemical_formula_iupac 'C38 H56 N4 O4'
_chemical_formula_moiety 'C38 H56 N4 O4'
_chemical_formula_sum 'C38 H56 N4 O4'
_chemical_formula_weight 632.87
_chemical_name_systematic
;
3-isopropylidenetetracyclo[3.2.0.0^2,7^.0^4,5^]heptane-
1,5,6,7-tetracarboxylic acid tetrakis(cyclohexylamide)
;
_space_group_IT_number 2
_symmetry_cell_setting triclinic
_symmetry_space_group_name_Hall '-P 1'
_symmetry_space_group_name_H-M 'P -1'
_atom_sites_solution_hydrogens geom
_atom_sites_solution_primary direct
_atom_sites_solution_secondary difmap
_audit_creation_method SHELXL-97
_cell_angle_alpha 87.126(3)
_cell_angle_beta 77.132(3)
_cell_angle_gamma 81.300(3)
_cell_formula_units_Z 2
_cell_length_a 10.1995(14)
_cell_length_b 11.6467(16)
_cell_length_c 15.206(2)
_cell_measurement_reflns_used 6008
_cell_measurement_temperature 143(2)
_cell_measurement_theta_max 28
_cell_measurement_theta_min 2
_cell_volume 1740.4(4)
_computing_cell_refinement 'SAINT (Bruker, 1998)'
_computing_data_collection 'SMART (Bruker, 1998)'
_computing_data_reduction SAINT
_computing_molecular_graphics 'XP (Siemens, 1994)'
_computing_publication_material SHELXL97
_computing_structure_refinement 'SHELXL97 (Sheldrick, 1997)'
_computing_structure_solution 'SHELXS97 (Sheldrick, 1990)'
_diffrn_ambient_temperature 143(2)
_diffrn_detector_area_resol_mean 8.192
_diffrn_measured_fraction_theta_full 0.996
_diffrn_measured_fraction_theta_max 0.996
_diffrn_measurement_device_type 'Bruker SMART 1000 CCD'
_diffrn_measurement_method \w
_diffrn_radiation_monochromator graphite
_diffrn_radiation_source 'fine-focus sealed tube'
_diffrn_radiation_type MoK\a
_diffrn_radiation_wavelength 0.71073
_diffrn_reflns_av_R_equivalents 0.0377
_diffrn_reflns_av_sigmaI/netI 0.0456
_diffrn_reflns_limit_h_max 12
_diffrn_reflns_limit_h_min -12
_diffrn_reflns_limit_k_max 14
_diffrn_reflns_limit_k_min -14
_diffrn_reflns_limit_l_max 19
_diffrn_reflns_limit_l_min -19
_diffrn_reflns_number 15921
_diffrn_reflns_theta_full 26.37
_diffrn_reflns_theta_max 26.37
_diffrn_reflns_theta_min 1.37
_diffrn_standards_number 0
_exptl_absorpt_coefficient_mu 0.078
_exptl_absorpt_correction_type none
_exptl_crystal_colour colourless
_exptl_crystal_density_diffrn 1.208
_exptl_crystal_density_meas ?
_exptl_crystal_density_method 'not measured'
_exptl_crystal_description tablet
_exptl_crystal_F_000 688
_exptl_crystal_size_max 0.38
_exptl_crystal_size_mid 0.33
_exptl_crystal_size_min 0.19
_refine_diff_density_max 0.277
_refine_diff_density_min -0.221
_refine_ls_extinction_method none
_refine_ls_goodness_of_fit_ref 1.028
_refine_ls_hydrogen_treatment mixed
_refine_ls_matrix_type full
_refine_ls_number_parameters 433
_refine_ls_number_reflns 7098
_refine_ls_number_restraints 0
_refine_ls_restrained_S_all 1.028
_refine_ls_R_factor_all 0.0613
_refine_ls_R_factor_gt 0.0385
_refine_ls_shift/su_max 0.001
_refine_ls_shift/su_mean 0.000
_refine_ls_structure_factor_coef Fsqd
_refine_ls_weighting_details 'calc w = 1/[\s^2^(Fo^2^)+(0.0516P)^2^+0.1495P] where P = (Fo^2^+2Fc^2^)/3'
_refine_ls_weighting_scheme calc
_refine_ls_wR_factor_gt 0.0952
_refine_ls_wR_factor_ref 0.1051
_reflns_number_gt 5126
_reflns_number_total 7098
_reflns_threshold_expression I>2\s(I)
_cod_data_source_file bt6289.cif
_cod_data_source_block I
_cod_depositor_comments
;
The following automatic conversions were performed:

'_geom_angle_publ_flag' value 'Y' changed to 'y' according to
/home/saulius/struct/CIF-dictionaries/cif_core.dic dictionary named
'cif_core.dic' version 2.4.1 from 2010-06-29 (33
times).

'_geom_torsion_publ_flag' value 'Y' changed to 'y' according
to /home/saulius/struct/CIF-dictionaries/cif_core.dic dictionary
named 'cif_core.dic' version 2.4.1 from 2010-06-29 (24 times).

Automatic conversion script
Id: cif_fix_values 1715 2011-07-08 13:25:40Z adriana 

The following automatic conversions were performed:

'_exptl_crystal_density_meas' value 'not measured' was changed to '?'
- the value is perceived as not measured.

Automatic conversion script
Id: cif_fix_values 3008 2015-01-20 13:52:24Z robertas 
;
_cod_original_cell_volume 1740.5(4)
_cod_database_code 2202321
_cod_database_fobs_code 2202321

loop_
_symmetry_equiv_pos_as_xyz
'x, y, z'
'-x, -y, -z'

loop_
_atom_site_label
_atom_site_fract_x
_atom_site_fract_y
_atom_site_fract_z
_atom_site_U_iso_or_equiv
_atom_site_adp_type
_atom_site_calc_flag
_atom_site_refinement_flags
_atom_site_occupancy
_atom_site_disorder_assembly
_atom_site_disorder_group
_atom_site_type_symbol
O1 0.15459(11) 0.39917(8) 0.16088(7) 0.0287(2) Uani d . 1 . . O
O2 0.34661(11) 0.20025(8) 0.38288(7) 0.0292(2) Uani d . 1 . . O
O3 0.61172(10) 0.49388(8) 0.38177(6) 0.0249(2) Uani d . 1 . . O
O4 0.42131(10) 0.68948(9) 0.15772(7) 0.0290(2) Uani d . 1 . . O
N1 0.22496(12) 0.24171(10) 0.24092(8) 0.0237(3) Uani d . 1 . . N
H01 0.2594(18) 0.2184(15) 0.2895(12) 0.041(5) Uiso d . 1 . . H
N2 0.51995(12) 0.27909(11) 0.41313(8) 0.0254(3) Uani d . 1 . . N
H02 0.5586(17) 0.3438(16) 0.4091(11) 0.038(5) Uiso d . 1 . . H
N3 0.59840(12) 0.62321(11) 0.26646(8) 0.0251(3) Uani d . 1 . . N
H03 0.5415(17) 0.6567(14) 0.2296(11) 0.034(4) Uiso d . 1 . . H
N4 0.28627(12) 0.58752(10) 0.10339(7) 0.0225(3) Uani d . 1 . . N
H04 0.2337(19) 0.5252(16) 0.1158(12) 0.047(5) Uiso d . 1 . . H
C1 0.25948(13) 0.42979(12) 0.28042(9) 0.0203(3) Uani d . 1 . . C
C2 0.17811(14) 0.54797(11) 0.30926(9) 0.0198(3) Uani d . 1 . . C
H2 0.0987 0.5802 0.2827 0.024 Uiso calc R 1 . . H
C3 0.17503(13) 0.56681(11) 0.40519(9) 0.0189(3) Uani d . 1 . . C
C4 0.30991(13) 0.50526(11) 0.41309(9) 0.0191(3) Uani d . 1 . . C
H4 0.3394 0.5026 0.4717 0.023 Uiso calc R 1 . . H
C5 0.35107(14) 0.40152(11) 0.35031(9) 0.0199(3) Uani d . 1 . . C
C6 0.41198(13) 0.51615(12) 0.32369(8) 0.0203(3) Uani d . 1 . . C
C7 0.32190(14) 0.54361(12) 0.25335(9) 0.0204(3) Uani d . 1 . . C
C8 0.07612(14) 0.62359(11) 0.46717(9) 0.0212(3) Uani d . 1 . . C
C9 0.08406(15) 0.63024(13) 0.56416(9) 0.0258(3) Uani d . 1 . . C
H9A 0.1723 0.5903 0.5724 0.031 Uiso calc R 1 . . H
H9B 0.0113 0.5929 0.6026 0.031 Uiso calc R 1 . . H
H9C 0.0738 0.7118 0.5808 0.031 Uiso calc R 1 . . H
C10 -0.05349(15) 0.68437(13) 0.44507(10) 0.0295(3) Uani d . 1 . . C
H10A -0.0458 0.6843 0.3797 0.035 Uiso calc R 1 . . H
H10B -0.0701 0.7647 0.4658 0.035 Uiso calc R 1 . . H
H10C -0.1292 0.6438 0.4753 0.035 Uiso calc R 1 . . H
C11 0.20902(13) 0.35430(12) 0.22199(9) 0.0200(3) Uani d . 1 . . C
C12 0.18365(14) 0.15460(12) 0.19075(9) 0.0239(3) Uani d . 1 . . C
H12 0.1640 0.1912 0.1333 0.029 Uiso calc R 1 . . H
C13 0.30049(16) 0.05515(13) 0.16765(11) 0.0333(4) Uani d . 1 . . C
H13A 0.3289 0.0252 0.2236 0.040 Uiso calc R 1 . . H
H13B 0.3789 0.0846 0.1272 0.040 Uiso calc R 1 . . H
C14 0.26051(17) -0.04366(14) 0.12184(12) 0.0378(4) Uani d . 1 . . C
H14A 0.2435 -0.0164 0.0621 0.045 Uiso calc R 1 . . H
H14B 0.3365 -0.1088 0.1121 0.045 Uiso calc R 1 . . H
C15 0.13397(18) -0.08646(13) 0.17825(11) 0.0374(4) Uani d . 1 . . C
H15A 0.1080 -0.1477 0.1454 0.045 Uiso calc R 1 . . H
H15B 0.1534 -0.1207 0.2357 0.045 Uiso calc R 1 . . H
C16 0.01751(17) 0.01281(14) 0.19792(11) 0.0356(4) Uani d . 1 . . C
H16A -0.0628 -0.0159 0.2368 0.043 Uiso calc R 1 . . H
H16B -0.0072 0.0423 0.1407 0.043 Uiso calc R 1 . . H
C17 0.05586(16) 0.11165(13) 0.24489(10) 0.0306(3) Uani d . 1 . . C
H17A -0.0201 0.1768 0.2536 0.037 Uiso calc R 1 . . H
H17B 0.0705 0.0843 0.3051 0.037 Uiso calc R 1 . . H
C18 0.40760(14) 0.28438(12) 0.38233(8) 0.0199(3) Uani d . 1 . . C
C19 0.57800(14) 0.17537(12) 0.45736(9) 0.0222(3) Uani d . 1 . . C
H19 0.5069 0.1231 0.4756 0.027 Uiso calc R 1 . . H
C20 0.70010(16) 0.10923(13) 0.39436(10) 0.0295(3) Uani d . 1 . . C
H20A 0.7675 0.1623 0.3707 0.035 Uiso calc R 1 . . H
H20B 0.6707 0.0811 0.3425 0.035 Uiso calc R 1 . . H
C21 0.76632(17) 0.00616(14) 0.44261(10) 0.0342(4) Uani d . 1 . . C
H21A 0.7033 -0.0522 0.4583 0.041 Uiso calc R 1 . . H
H21B 0.8497 -0.0305 0.4013 0.041 Uiso calc R 1 . . H
C22 0.80250(17) 0.04123(15) 0.52738(12) 0.0401(4) Uani d . 1 . . C
H22A 0.8748 0.0914 0.5112 0.048 Uiso calc R 1 . . H
H22B 0.8383 -0.0290 0.5589 0.048 Uiso calc R 1 . . H
C23 0.68006(19) 0.10589(14) 0.58981(11) 0.0390(4) Uani d . 1 . . C
H23A 0.7079 0.1322 0.6429 0.047 Uiso calc R 1 . . H
H23B 0.6118 0.0529 0.6114 0.047 Uiso calc R 1 . . H
C24 0.61671(17) 0.21061(13) 0.54174(9) 0.0293(3) Uani d . 1 . . C
H24A 0.5347 0.2494 0.5832 0.035 Uiso calc R 1 . . H
H24B 0.6821 0.2669 0.5252 0.035 Uiso calc R 1 . . H
C25 0.55041(13) 0.54306(12) 0.32541(9) 0.0199(3) Uani d . 1 . . C
C26 0.73020(15) 0.66198(14) 0.26104(10) 0.0312(4) Uani d . 1 . . C
H26 0.7704 0.6242 0.3114 0.037 Uiso calc R 1 . . H
C27 0.71256(19) 0.79387(16) 0.27086(12) 0.0451(4) Uani d . 1 . . C
H27A 0.6444 0.8165 0.3268 0.054 Uiso calc R 1 . . H
H27B 0.7999 0.8169 0.2764 0.054 Uiso calc R 1 . . H
C28 0.6670(2) 0.85841(16) 0.19085(16) 0.0580(6) Uani d . 1 . . C
H28A 0.6644 0.9429 0.1974 0.070 Uiso calc R 1 . . H
H28B 0.5741 0.8441 0.1901 0.070 Uiso calc R 1 . . H
C29 0.7632(2) 0.81915(19) 0.10185(14) 0.0592(6) Uani d . 1 . . C
H29A 0.7268 0.8575 0.0509 0.071 Uiso calc R 1 . . H
H29B 0.8530 0.8432 0.0991 0.071 Uiso calc R 1 . . H
C30 0.77975(18) 0.68988(18) 0.09251(11) 0.0465(5) Uani d . 1 . . C
H30A 0.8468 0.6667 0.0362 0.056 Uiso calc R 1 . . H
H30B 0.6919 0.6667 0.0883 0.056 Uiso calc R 1 . . H
C31 0.82703(16) 0.62738(16) 0.17207(11) 0.0387(4) Uani d . 1 . . C
H31A 0.9184 0.6456 0.1732 0.046 Uiso calc R 1 . . H
H31B 0.8346 0.5425 0.1647 0.046 Uiso calc R 1 . . H
C32 0.34906(14) 0.61144(12) 0.16647(9) 0.0209(3) Uani d . 1 . . C
C33 0.28573(14) 0.65902(12) 0.02159(8) 0.0212(3) Uani d . 1 . . C
H33 0.2791 0.7420 0.0382 0.025 Uiso calc R 1 . . H
C34 0.16058(16) 0.64622(16) -0.01210(10) 0.0366(4) Uani d . 1 . . C
H34A 0.0788 0.6685 0.0360 0.044 Uiso calc R 1 . . H
H34B 0.1630 0.5639 -0.0266 0.044 Uiso calc R 1 . . H
C35 0.15090(18) 0.7216(2) -0.09558(11) 0.0500(5) Uani d . 1 . . C
H35A 0.0724 0.7057 -0.1190 0.060 Uiso calc R 1 . . H
H35B 0.1349 0.8044 -0.0789 0.060 Uiso calc R 1 . . H
C36 0.27857(18) 0.69924(17) -0.16885(10) 0.0420(4) Uani d . 1 . . C
H36A 0.2866 0.6203 -0.1926 0.050 Uiso calc R 1 . . H
H36B 0.2721 0.7557 -0.2191 0.050 Uiso calc R 1 . . H
C37 0.40359(17) 0.70969(16) -0.13409(10) 0.0396(4) Uani d . 1 . . C
H37A 0.4013 0.7913 -0.1177 0.048 Uiso calc R 1 . . H
H37B 0.4855 0.6886 -0.1824 0.048 Uiso calc R 1 . . H
C38 0.41236(16) 0.63067(15) -0.05174(10) 0.0341(4) Uani d . 1 . . C
H38A 0.4221 0.5485 -0.0690 0.041 Uiso calc R 1 . . H
H38B 0.4933 0.6414 -0.0290 0.041 Uiso calc R 1 . . H

loop_
_atom_site_aniso_label
_atom_site_aniso_U_11
_atom_site_aniso_U_22
_atom_site_aniso_U_33
_atom_site_aniso_U_12
_atom_site_aniso_U_13
_atom_site_aniso_U_23
O1 0.0404(6) 0.0234(5) 0.0288(5) -0.0085(5) -0.0196(5) 0.0036(4)
O2 0.0373(6) 0.0238(5) 0.0317(6) -0.0083(5) -0.0171(5) 0.0063(4)
O3 0.0244(5) 0.0281(5) 0.0247(5) -0.0058(4) -0.0105(4) 0.0048(4)
O4 0.0340(6) 0.0294(6) 0.0279(5) -0.0096(5) -0.0143(5) 0.0079(4)
N1 0.0314(7) 0.0205(6) 0.0225(6) -0.0027(5) -0.0135(5) -0.0004(5)
N2 0.0256(7) 0.0191(6) 0.0340(7) -0.0043(5) -0.0127(5) 0.0072(5)
N3 0.0245(7) 0.0331(7) 0.0204(6) -0.0086(5) -0.0089(5) 0.0056(5)
N4 0.0289(7) 0.0229(6) 0.0168(6) -0.0061(5) -0.0069(5) 0.0039(5)
C1 0.0196(7) 0.0203(7) 0.0208(7) -0.0009(5) -0.0054(6) -0.0015(5)
C2 0.0209(7) 0.0189(7) 0.0204(7) -0.0024(5) -0.0067(6) 0.0007(5)
C3 0.0210(7) 0.0169(7) 0.0195(7) -0.0048(5) -0.0053(5) 0.0013(5)
C4 0.0217(7) 0.0197(7) 0.0158(6) -0.0036(5) -0.0039(5) 0.0011(5)
C5 0.0217(7) 0.0205(7) 0.0172(6) -0.0012(6) -0.0051(5) -0.0009(5)
C6 0.0208(7) 0.0244(7) 0.0150(6) -0.0022(6) -0.0031(5) -0.0004(5)
C7 0.0214(7) 0.0212(7) 0.0180(7) -0.0003(6) -0.0049(6) 0.0003(5)
C8 0.0228(7) 0.0182(7) 0.0224(7) -0.0040(6) -0.0033(6) -0.0008(5)
C9 0.0253(8) 0.0275(8) 0.0230(7) -0.0049(6) 0.0000(6) -0.0051(6)
C10 0.0255(8) 0.0294(8) 0.0301(8) 0.0031(6) -0.0031(6) -0.0027(6)
C11 0.0187(7) 0.0218(7) 0.0190(7) -0.0025(6) -0.0032(5) -0.0013(5)
C12 0.0314(8) 0.0198(7) 0.0227(7) -0.0042(6) -0.0102(6) -0.0015(6)
C13 0.0321(9) 0.0250(8) 0.0439(9) -0.0027(7) -0.0103(7) -0.0057(7)
C14 0.0411(10) 0.0248(8) 0.0470(10) -0.0011(7) -0.0085(8) -0.0107(7)
C15 0.0528(11) 0.0222(8) 0.0428(10) -0.0104(7) -0.0192(8) 0.0002(7)
C16 0.0361(9) 0.0336(9) 0.0397(9) -0.0130(7) -0.0077(7) -0.0033(7)
C17 0.0331(9) 0.0309(8) 0.0284(8) -0.0067(7) -0.0055(7) -0.0047(6)
C18 0.0232(7) 0.0207(7) 0.0148(6) -0.0015(6) -0.0028(5) -0.0006(5)
C19 0.0227(7) 0.0189(7) 0.0258(7) -0.0033(6) -0.0081(6) 0.0064(6)
C20 0.0374(9) 0.0261(8) 0.0220(7) 0.0024(7) -0.0050(6) 0.0011(6)
C21 0.0352(9) 0.0264(8) 0.0344(8) 0.0066(7) -0.0020(7) 0.0044(7)
C22 0.0382(10) 0.0339(9) 0.0522(11) -0.0028(7) -0.0240(8) 0.0164(8)
C23 0.0589(11) 0.0354(9) 0.0273(8) -0.0039(8) -0.0226(8) 0.0057(7)
C24 0.0410(9) 0.0248(8) 0.0213(7) -0.0020(7) -0.0071(7) 0.0006(6)
C25 0.0208(7) 0.0229(7) 0.0153(6) -0.0022(6) -0.0029(5) -0.0027(5)
C26 0.0307(8) 0.0416(9) 0.0267(8) -0.0173(7) -0.0118(7) 0.0101(7)
C27 0.0486(11) 0.0472(11) 0.0447(10) -0.0254(9) -0.0072(8) -0.0071(8)
C28 0.0569(13) 0.0299(10) 0.0952(17) -0.0139(9) -0.0306(12) 0.0101(10)
C29 0.0608(13) 0.0714(14) 0.0543(12) -0.0304(11) -0.0254(11) 0.0356(11)
C30 0.0386(10) 0.0752(14) 0.0286(9) -0.0247(9) -0.0038(7) 0.0053(9)
C31 0.0250(8) 0.0467(10) 0.0451(10) -0.0119(7) -0.0049(7) 0.0021(8)
C32 0.0215(7) 0.0207(7) 0.0190(7) -0.0001(6) -0.0035(6) 0.0011(5)
C33 0.0275(8) 0.0201(7) 0.0150(6) -0.0009(6) -0.0048(6) 0.0031(5)
C34 0.0281(8) 0.0594(11) 0.0224(8) -0.0087(8) -0.0067(7) 0.0107(7)
C35 0.0335(10) 0.0823(15) 0.0345(9) -0.0053(9) -0.0149(8) 0.0222(9)
C36 0.0517(11) 0.0560(11) 0.0196(8) -0.0109(9) -0.0107(7) 0.0109(7)
C37 0.0350(9) 0.0546(11) 0.0240(8) -0.0044(8) 0.0005(7) 0.0127(8)
C38 0.0256(8) 0.0460(10) 0.0261(8) 0.0015(7) -0.0031(6) 0.0093(7)

loop_
_atom_type_symbol
_atom_type_description
_atom_type_scat_dispersion_real
_atom_type_scat_dispersion_imag
_atom_type_scat_source
C C 0.0033 0.0016 'International Tables Vol C Tables 4.2.6.8 and 6.1.1.4'
H H 0.0000 0.0000 'International Tables Vol C Tables 4.2.6.8 and 6.1.1.4'
N N 0.0061 0.0033 'International Tables Vol C Tables 4.2.6.8 and 6.1.1.4'
O O 0.0106 0.0060 'International Tables Vol C Tables 4.2.6.8 and 6.1.1.4'

loop_
_geom_angle_atom_site_label_1
_geom_angle_atom_site_label_2
_geom_angle_atom_site_label_3
_geom_angle
_geom_angle_publ_flag
C11 N1 C12 124.02(12) ?
C11 N1 H01 117.3(11) ?
C12 N1 H01 118.6(11) ?
C18 N2 C19 123.04(12) ?
C18 N2 H02 117.5(11) ?
C19 N2 H02 119.4(11) ?
C25 N3 C26 123.43(12) ?
C25 N3 H03 116.0(10) ?
C26 N3 H03 120.5(10) ?
C32 N4 C33 122.40(12) ?
C32 N4 H04 117.1(11) ?
C33 N4 H04 120.2(11) ?
C11 C1 C2 119.79(11) y
C11 C1 C7 128.02(11) y
C2 C1 C7 59.02(9) y
C11 C1 C5 132.38(11) y
C2 C1 C5 103.77(10) y
C7 C1 C5 89.55(10) y
C3 C2 C7 110.32(11) y
C3 C2 C1 109.86(11) y
C7 C2 C1 61.42(9) y
C3 C2 H2 120.4 ?
C7 C2 H2 120.4 ?
C1 C2 H2 120.4 ?
C8 C3 C2 128.92(12) y
C8 C3 C4 130.05(12) y
C2 C3 C4 101.04(11) y
C3 C4 C5 110.15(11) y
C3 C4 C6 109.42(11) y
C5 C4 C6 61.14(9) y
C3 C4 H4 120.6 ?
C5 C4 H4 120.6 ?
C6 C4 H4 120.6 ?
C18 C5 C4 121.36(11) y
C18 C5 C6 133.19(12) y
C4 C5 C6 59.53(8) y
C18 C5 C1 128.07(11) y
C4 C5 C1 103.73(10) y
C6 C5 C1 90.21(10) y
C25 C6 C4 118.91(11) y
C25 C6 C7 132.13(11) y
C4 C6 C7 103.97(11) y
C25 C6 C5 129.19(12) y
C4 C6 C5 59.33(8) y
C7 C6 C5 89.78(10) y
C32 C7 C2 120.34(11) y
C32 C7 C6 128.80(12) y
C2 C7 C6 103.83(10) y
C32 C7 C1 132.80(12) y
C2 C7 C1 59.56(9) y
C6 C7 C1 90.45(10) y
C3 C8 C10 122.13(12) ?
C3 C8 C9 123.10(12) ?
C10 C8 C9 114.77(12) ?
C8 C9 H9A 109.5 ?
C8 C9 H9B 109.5 ?
H9A C9 H9B 109.5 ?
C8 C9 H9C 109.5 ?
H9A C9 H9C 109.5 ?
H9B C9 H9C 109.5 ?
C8 C10 H10A 109.5 ?
C8 C10 H10B 109.5 ?
H10A C10 H10B 109.5 ?
C8 C10 H10C 109.5 ?
H10A C10 H10C 109.5 ?
H10B C10 H10C 109.5 ?
O1 C11 N1 124.17(13) ?
O1 C11 C1 119.63(12) ?
N1 C11 C1 116.19(12) ?
N1 C12 C17 110.63(11) ?
N1 C12 C13 108.98(12) ?
C17 C12 C13 111.38(12) ?
N1 C12 H12 108.6 ?
C17 C12 H12 108.6 ?
C13 C12 H12 108.6 ?
C12 C13 C14 111.82(13) ?
C12 C13 H13A 109.3 ?
C14 C13 H13A 109.3 ?
C12 C13 H13B 109.3 ?
C14 C13 H13B 109.3 ?
H13A C13 H13B 107.9 ?
C15 C14 C13 111.47(13) ?
C15 C14 H14A 109.3 ?
C13 C14 H14A 109.3 ?
C15 C14 H14B 109.3 ?
C13 C14 H14B 109.3 ?
H14A C14 H14B 108.0 ?
C16 C15 C14 110.50(13) ?
C16 C15 H15A 109.5 ?
C14 C15 H15A 109.5 ?
C16 C15 H15B 109.5 ?
C14 C15 H15B 109.5 ?
H15A C15 H15B 108.1 ?
C15 C16 C17 111.20(13) ?
C15 C16 H16A 109.4 ?
C17 C16 H16A 109.4 ?
C15 C16 H16B 109.4 ?
C17 C16 H16B 109.4 ?
H16A C16 H16B 108.0 ?
C12 C17 C16 111.79(12) ?
C12 C17 H17A 109.3 ?
C16 C17 H17A 109.3 ?
C12 C17 H17B 109.3 ?
C16 C17 H17B 109.3 ?
H17A C17 H17B 107.9 ?
O2 C18 N2 123.31(13) ?
O2 C18 C5 120.24(12) ?
N2 C18 C5 116.36(12) ?
N2 C19 C24 109.22(11) ?
N2 C19 C20 111.59(11) ?
C24 C19 C20 110.83(12) ?
N2 C19 H19 108.4 ?
C24 C19 H19 108.4 ?
C20 C19 H19 108.4 ?
C19 C20 C21 111.42(12) ?
C19 C20 H20A 109.3 ?
C21 C20 H20A 109.3 ?
C19 C20 H20B 109.3 ?
C21 C20 H20B 109.3 ?
H20A C20 H20B 108.0 ?
C22 C21 C20 112.27(13) ?
C22 C21 H21A 109.2 ?
C20 C21 H21A 109.2 ?
C22 C21 H21B 109.2 ?
C20 C21 H21B 109.2 ?
H21A C21 H21B 107.9 ?
C21 C22 C23 111.15(13) ?
C21 C22 H22A 109.4 ?
C23 C22 H22A 109.4 ?
C21 C22 H22B 109.4 ?
C23 C22 H22B 109.4 ?
H22A C22 H22B 108.0 ?
C22 C23 C24 110.96(13) ?
C22 C23 H23A 109.4 ?
C24 C23 H23A 109.4 ?
C22 C23 H23B 109.4 ?
C24 C23 H23B 109.4 ?
H23A C23 H23B 108.0 ?
C19 C24 C23 111.47(12) ?
C19 C24 H24A 109.3 ?
C23 C24 H24A 109.3 ?
C19 C24 H24B 109.3 ?
C23 C24 H24B 109.3 ?
H24A C24 H24B 108.0 ?
O3 C25 N3 123.74(13) ?
O3 C25 C6 119.69(12) ?
N3 C25 C6 116.53(12) ?
N3 C26 C31 110.80(12) ?
N3 C26 C27 110.47(13) ?
C31 C26 C27 109.57(13) ?
N3 C26 H26 108.6 ?
C31 C26 H26 108.6 ?
C27 C26 H26 108.6 ?
C28 C27 C26 112.03(14) ?
C28 C27 H27A 109.2 ?
C26 C27 H27A 109.2 ?
C28 C27 H27B 109.2 ?
C26 C27 H27B 109.2 ?
H27A C27 H27B 107.9 ?
C27 C28 C29 111.24(16) ?
C27 C28 H28A 109.4 ?
C29 C28 H28A 109.4 ?
C27 C28 H28B 109.4 ?
C29 C28 H28B 109.4 ?
H28A C28 H28B 108.0 ?
C30 C29 C28 111.36(15) ?
C30 C29 H29A 109.4 ?
C28 C29 H29A 109.4 ?
C30 C29 H29B 109.4 ?
C28 C29 H29B 109.4 ?
H29A C29 H29B 108.0 ?
C29 C30 C31 111.21(15) ?
C29 C30 H30A 109.4 ?
C31 C30 H30A 109.4 ?
C29 C30 H30B 109.4 ?
C31 C30 H30B 109.4 ?
H30A C30 H30B 108.0 ?
C30 C31 C26 111.95(14) ?
C30 C31 H31A 109.2 ?
C26 C31 H31A 109.2 ?
C30 C31 H31B 109.2 ?
C26 C31 H31B 109.2 ?
H31A C31 H31B 107.9 ?
O4 C32 N4 123.06(12) ?
O4 C32 C7 120.21(12) ?
N4 C32 C7 116.63(12) ?
N4 C33 C34 108.57(12) ?
N4 C33 C38 113.61(11) ?
C34 C33 C38 110.74(12) ?
N4 C33 H33 107.9 ?
C34 C33 H33 107.9 ?
C38 C33 H33 107.9 ?
C33 C34 C35 111.46(14) ?
C33 C34 H34A 109.3 ?
C35 C34 H34A 109.3 ?
C33 C34 H34B 109.3 ?
C35 C34 H34B 109.3 ?
H34A C34 H34B 108.0 ?
C36 C35 C34 111.95(15) ?
C36 C35 H35A 109.2 ?
C34 C35 H35A 109.2 ?
C36 C35 H35B 109.2 ?
C34 C35 H35B 109.2 ?
H35A C35 H35B 107.9 ?
C37 C36 C35 111.54(14) ?
C37 C36 H36A 109.3 ?
C35 C36 H36A 109.3 ?
C37 C36 H36B 109.3 ?
C35 C36 H36B 109.3 ?
H36A C36 H36B 108.0 ?
C36 C37 C38 111.32(14) ?
C36 C37 H37A 109.4 ?
C38 C37 H37A 109.4 ?
C36 C37 H37B 109.4 ?
C38 C37 H37B 109.4 ?
H37A C37 H37B 108.0 ?
C33 C38 C37 110.07(12) ?
C33 C38 H38A 109.6 ?
C37 C38 H38A 109.6 ?
C33 C38 H38B 109.6 ?
C37 C38 H38B 109.6 ?
H38A C38 H38B 108.2 ?

loop_
_geom_bond_atom_site_label_1
_geom_bond_atom_site_label_2
_geom_bond_site_symmetry_2
_geom_bond_distance
_geom_bond_publ_flag
O1 C11 . 1.2401(16) ?
O2 C18 . 1.2363(17) ?
O3 C25 . 1.2389(16) ?
O4 C32 . 1.2384(17) ?
N1 C11 . 1.3219(18) ?
N1 C12 . 1.4625(17) ?
N1 H01 . 0.900(18) ?
N2 C18 . 1.3233(18) ?
N2 C19 . 1.4635(17) ?
N2 H02 . 0.895(18) ?
N3 C25 . 1.3317(18) ?
N3 C26 . 1.4657(19) ?
N3 H03 . 0.927(17) ?
N4 C32 . 1.3275(17) ?
N4 C33 . 1.4622(17) ?
N4 H04 . 0.953(19) ?
C1 C11 . 1.4988(18) ?
C1 C2 . 1.5259(19) y
C1 C7 . 1.5543(19) y
C1 C5 . 1.5572(18) y
C2 C3 . 1.4788(18) y
C2 C7 . 1.5175(19) y
C2 H2 . 1.0000 ?
C3 C8 . 1.3343(19) y
C3 C4 . 1.4791(19) y
C4 C5 . 1.5268(18) y
C4 C6 . 1.5298(18) y
C4 H4 . 1.0000 ?
C5 C18 . 1.5004(18) ?
C5 C6 . 1.5545(19) y
C6 C25 . 1.4978(19) ?
C6 C7 . 1.5509(18) ?
C7 C32 . 1.4982(18) ?
C8 C10 . 1.5008(19) ?
C8 C9 . 1.5014(19) ?
C9 H9A . 0.9800 ?
C9 H9B . 0.9800 ?
C9 H9C . 0.9800 ?
C10 H10A . 0.9800 ?
C10 H10B . 0.9800 ?
C10 H10C . 0.9800 ?
C12 C17 . 1.518(2) ?
C12 C13 . 1.524(2) ?
C12 H12 . 1.0000 ?
C13 C14 . 1.525(2) ?
C13 H13A . 0.9900 ?
C13 H13B . 0.9900 ?
C14 C15 . 1.519(2) ?
C14 H14A . 0.9900 ?
C14 H14B . 0.9900 ?
C15 C16 . 1.516(2) ?
C15 H15A . 0.9900 ?
C15 H15B . 0.9900 ?
C16 C17 . 1.527(2) ?
C16 H16A . 0.9900 ?
C16 H16B . 0.9900 ?
C17 H17A . 0.9900 ?
C17 H17B . 0.9900 ?
C19 C24 . 1.516(2) ?
C19 C20 . 1.521(2) ?
C19 H19 . 1.0000 ?
C20 C21 . 1.524(2) ?
C20 H20A . 0.9900 ?
C20 H20B . 0.9900 ?
C21 C22 . 1.508(2) ?
C21 H21A . 0.9900 ?
C21 H21B . 0.9900 ?
C22 C23 . 1.512(2) ?
C22 H22A . 0.9900 ?
C22 H22B . 0.9900 ?
C23 C24 . 1.524(2) ?
C23 H23A . 0.9900 ?
C23 H23B . 0.9900 ?
C24 H24A . 0.9900 ?
C24 H24B . 0.9900 ?
C26 C31 . 1.519(2) ?
C26 C27 . 1.530(2) ?
C26 H26 . 1.0000 ?
C27 C28 . 1.522(3) ?
C27 H27A . 0.9900 ?
C27 H27B . 0.9900 ?
C28 C29 . 1.529(3) ?
C28 H28A . 0.9900 ?
C28 H28B . 0.9900 ?
C29 C30 . 1.500(3) ?
C29 H29A . 0.9900 ?
C29 H29B . 0.9900 ?
C30 C31 . 1.514(2) ?
C30 H30A . 0.9900 ?
C30 H30B . 0.9900 ?
C31 H31A . 0.9900 ?
C31 H31B . 0.9900 ?
C33 C34 . 1.507(2) ?
C33 C38 . 1.512(2) ?
C33 H33 . 1.0000 ?
C34 C35 . 1.519(2) ?
C34 H34A . 0.9900 ?
C34 H34B . 0.9900 ?
C35 C36 . 1.512(3) ?
C35 H35A . 0.9900 ?
C35 H35B . 0.9900 ?
C36 C37 . 1.508(2) ?
C36 H36A . 0.9900 ?
C36 H36B . 0.9900 ?
C37 C38 . 1.527(2) ?
C37 H37A . 0.9900 ?
C37 H37B . 0.9900 ?
C38 H38A . 0.9900 ?
C38 H38B . 0.9900 ?

loop_
_geom_hbond_atom_site_label_D
_geom_hbond_atom_site_label_H
_geom_hbond_atom_site_label_A
_geom_hbond_site_symmetry_A
_geom_hbond_distance_DH
_geom_hbond_distance_HA
_geom_hbond_distance_DA
_geom_hbond_angle_DHA
N1 H01 O2 . 0.900(18) 1.824(18) 2.7091(15) 167.4(17)
N2 H02 O3 . 0.895(18) 1.907(19) 2.7841(16) 166.2(16)
N3 H03 O4 . 0.927(17) 1.804(17) 2.7153(15) 167.2(15)
N4 H04 O1 . 0.953(19) 1.81(2) 2.7490(16) 166.5(16)
C4 H4 O3 2_666 1.00 2.39 3.3890(16) 174
C9 H9A O3 2_666 0.98 2.50 3.4717(18) 170
C14 H14B O4 1_545 0.99 2.50 3.367(2) 146

loop_
_geom_torsion_atom_site_label_1
_geom_torsion_atom_site_label_2
_geom_torsion_atom_site_label_3
_geom_torsion_atom_site_label_4
_geom_torsion
_geom_torsion_publ_flag
C11 C1 C2 C3 138.11(12) ?
C7 C1 C2 C3 -102.93(12) ?
C5 C1 C2 C3 -21.93(14) ?
C11 C1 C2 C7 -118.96(13) ?
C5 C1 C2 C7 81.00(10) ?
C7 C2 C3 C8 147.78(14) ?
C1 C2 C3 C8 -146.33(14) ?
C7 C2 C3 C4 -32.59(13) ?
C1 C2 C3 C4 33.29(13) ?
C8 C3 C4 C5 147.19(14) ?
C2 C3 C4 C5 -32.43(13) ?
C8 C3 C4 C6 -147.38(14) ?
C2 C3 C4 C6 33.00(13) ?
C3 C4 C5 C18 -133.49(13) ?
C6 C4 C5 C18 124.85(14) ?
C3 C4 C5 C6 101.67(12) ?
C3 C4 C5 C1 19.68(14) ?
C6 C4 C5 C1 -81.99(11) ?
C11 C1 C5 C18 -4.4(2) ?
C2 C1 C5 C18 151.99(13) ?
C7 C1 C5 C18 -150.15(13) ?
C11 C1 C5 C4 -155.06(14) ?
C2 C1 C5 C4 1.30(13) ?
C7 C1 C5 C4 59.17(11) ?
C11 C1 C5 C6 146.35(14) ?
C2 C1 C5 C6 -57.29(11) ?
C7 C1 C5 C6 0.58(10) ?
C3 C4 C6 C25 136.36(12) ?
C5 C4 C6 C25 -120.78(14) ?
C3 C4 C6 C7 -21.62(14) ?
C5 C4 C6 C7 81.25(11) ?
C3 C4 C6 C5 -102.87(12) ?
C18 C5 C6 C25 -2.0(2) ?
C4 C5 C6 C25 103.99(15) ?
C1 C5 C6 C25 -150.15(13) ?
C18 C5 C6 C4 -106.02(16) ?
C1 C5 C6 C4 105.85(10) ?
C18 C5 C6 C7 147.55(14) ?
C4 C5 C6 C7 -106.44(10) ?
C1 C5 C6 C7 -0.58(10) ?
C3 C2 C7 C32 -133.13(13) ?
C1 C2 C7 C32 124.70(14) ?
C3 C2 C7 C6 19.94(14) ?
C1 C2 C7 C6 -82.23(11) ?
C3 C2 C7 C1 102.17(12) ?
C25 C6 C7 C32 -2.8(2) ?
C4 C6 C7 C32 150.94(13) ?
C5 C6 C7 C32 -150.84(13) ?
C25 C6 C7 C2 -152.70(14) ?
C4 C6 C7 C2 1.03(13) ?
C5 C6 C7 C2 59.26(11) ?
C25 C6 C7 C1 148.62(14) ?
C4 C6 C7 C1 -57.64(11) ?
C5 C6 C7 C1 0.58(10) ?
C11 C1 C7 C32 0.7(2) ?
C2 C1 C7 C32 -104.73(16) ?
C5 C1 C7 C32 148.88(14) ?
C11 C1 C7 C2 105.44(15) ?
C5 C1 C7 C2 -106.40(10) ?
C11 C1 C7 C6 -148.75(13) ?
C2 C1 C7 C6 105.82(10) ?
C5 C1 C7 C6 -0.58(10) ?
C2 C3 C8 C10 -2.4(2) ?
C4 C3 C8 C10 178.04(14) ?
C2 C3 C8 C9 176.49(13) ?
C4 C3 C8 C9 -3.0(2) ?
C12 N1 C11 O1 1.7(2) ?
C12 N1 C11 C1 -179.23(12) ?
C2 C1 C11 O1 38.25(18) y
C7 C1 C11 O1 -34.0(2) y
C5 C1 C11 O1 -168.41(13) y
C2 C1 C11 N1 -140.90(13) y
C7 C1 C11 N1 146.87(13) y
C5 C1 C11 N1 12.4(2) y
C11 N1 C12 C17 -105.53(15) ?
C11 N1 C12 C13 131.70(14) ?
N1 C12 C13 C14 175.38(13) ?
C17 C12 C13 C14 53.06(17) ?
C12 C13 C14 C15 -54.80(18) ?
C13 C14 C15 C16 56.37(18) ?
C14 C15 C16 C17 -56.67(18) ?
N1 C12 C17 C16 -174.86(12) ?
C13 C12 C17 C16 -53.50(17) ?
C15 C16 C17 C12 55.70(18) ?
C19 N2 C18 O2 -4.8(2) ?
C19 N2 C18 C5 171.89(12) ?
C4 C5 C18 O2 117.87(14) y
C6 C5 C18 O2 -166.16(13) y
C1 C5 C18 O2 -28.3(2) y
C4 C5 C18 N2 -58.95(17) y
C6 C5 C18 N2 17.0(2) y
C1 C5 C18 N2 154.90(13) y
C18 N2 C19 C24 -134.34(14) ?
C18 N2 C19 C20 102.78(16) ?
N2 C19 C20 C21 175.97(13) ?
C24 C19 C20 C21 54.01(17) ?
C19 C20 C21 C22 -53.91(18) ?
C20 C21 C22 C23 54.58(19) ?
C21 C22 C23 C24 -55.53(19) ?
N2 C19 C24 C23 -179.05(13) ?
C20 C19 C24 C23 -55.72(17) ?
C22 C23 C24 C19 56.61(18) ?
C26 N3 C25 O3 0.5(2) ?
C26 N3 C25 C6 178.21(13) ?
C4 C6 C25 O3 42.36(18) y
C7 C6 C25 O3 -167.02(13) y
C5 C6 C25 O3 -30.1(2) y
C4 C6 C25 N3 -135.48(13) y
C7 C6 C25 N3 15.1(2) y
C5 C6 C25 N3 152.06(13) y
C25 N3 C26 C31 114.08(15) ?
C25 N3 C26 C27 -124.30(15) ?
N3 C26 C27 C28 -67.47(18) ?
C31 C26 C27 C28 54.87(19) ?
C26 C27 C28 C29 -54.3(2) ?
C27 C28 C29 C30 54.2(2) ?
C28 C29 C30 C31 -55.5(2) ?
C29 C30 C31 C26 57.38(19) ?
N3 C26 C31 C30 65.98(18) ?
C27 C26 C31 C30 -56.17(18) ?
C33 N4 C32 O4 -6.4(2) ?
C33 N4 C32 C7 169.92(12) ?
C2 C7 C32 O4 117.39(15) y
C6 C7 C32 O4 -28.3(2) y
C1 C7 C32 O4 -167.58(13) y
C2 C7 C32 N4 -59.03(17) y
C6 C7 C32 N4 155.32(13) y
C1 C7 C32 N4 16.0(2) y
C32 N4 C33 C34 -153.87(13) ?
C32 N4 C33 C38 82.45(17) ?
N4 C33 C34 C35 178.12(14) ?
C38 C33 C34 C35 -56.50(19) ?
C33 C34 C35 C36 53.8(2) ?
C34 C35 C36 C37 -52.9(2) ?
C35 C36 C37 C38 54.7(2) ?
N4 C33 C38 C37 -179.62(13) ?
C34 C33 C38 C37 57.89(18) ?
C36 C37 C38 C33 -57.17(19) ?
